data_4021627
loop_
_publ_author_name
'Zhenfeng Xi'
'Zhiyi Song'
'Guangzhen Liu'
'Xiaozhong Liu'
'Tamotsu Takahashi'

_publ_section_title
;
 Preparation of Partially Substituted 1-Halo- and 1,4-Dihalo-1,3-dienes
 via Reagent-Controlled Desilylation of Halogenated 1,3-Dienes
;
_journal_name_full 'Journal of Organic Chemistry'
_journal_page_first 3154
_journal_page_last 3158
_journal_paper_doi 10.1021/jo060003f
_journal_volume 71
_journal_year 2006
_chemical_formula_sum 'C16 H12 I2'
_chemical_formula_weight 458.06
_chemical_name_systematic
; 
 ? 
;
_space_group_IT_number 61
_symmetry_cell_setting orthorhombic
_symmetry_space_group_name_Hall '-P 2bc 2ac'
_symmetry_space_group_name_H-M 'P c a b'
_atom_sites_solution_hydrogens geom
_atom_sites_solution_primary direct
_atom_sites_solution_secondary difmap
_audit_creation_method SHELXL-97
_cell_angle_alpha 90.00
_cell_angle_beta 90.00
_cell_angle_gamma 90.00
_cell_formula_units_Z 8
_cell_length_a 7.6944(15)
_cell_length_b 15.719(3)
_cell_length_c 25.110(5)
_cell_measurement_reflns_used 17742
_cell_measurement_temperature 293(2)
_cell_measurement_theta_max 27.48
_cell_measurement_theta_min 2.08
_cell_volume 3037.2(10)
_computing_cell_refinement Rapid-AUTO
_computing_data_collection 'Rapid-AUTO (Rigaku,2000)'
_computing_data_reduction 'CrystalStructure (Rigaku/MSC,2000)'
_computing_molecular_graphics 'Siemens SHELXTL V4.2,(Sheldrick,1990)'
_computing_publication_material SHELXL-97,(Sheldrick,1997)
_computing_structure_refinement SHELXL-97,(Sheldrick,1997)
_computing_structure_solution SHELXS-97,(Sheldrick,1997)
_diffrn_ambient_temperature 293(2)
_diffrn_detector_area_resol_mean 10.00
_diffrn_measured_fraction_theta_full 0.997
_diffrn_measured_fraction_theta_max 0.997
_diffrn_measurement_device_type 'Rigaku RAXIS RAPID IP'
_diffrn_measurement_method \W
_diffrn_radiation_monochromator graphite
_diffrn_radiation_source 'fine-focus sealed tube'
_diffrn_radiation_type MoK\a
_diffrn_radiation_wavelength 0.71073
_diffrn_reflns_av_R_equivalents 0.0489
_diffrn_reflns_av_sigmaI/netI 0.0560
_diffrn_reflns_limit_h_max 9
_diffrn_reflns_limit_h_min -9
_diffrn_reflns_limit_k_max 20
_diffrn_reflns_limit_k_min -20
_diffrn_reflns_limit_l_max 32
_diffrn_reflns_limit_l_min -32
_diffrn_reflns_number 6396
_diffrn_reflns_theta_full 27.48
_diffrn_reflns_theta_max 27.48
_diffrn_reflns_theta_min 2.08
_diffrn_standards_decay_% 0
_diffrn_standards_interval_count 0
_diffrn_standards_interval_time 0
_diffrn_standards_number 0
_exptl_absorpt_coefficient_mu 4.123
_exptl_absorpt_correction_T_max 0.539
_exptl_absorpt_correction_T_min 0.127
_exptl_absorpt_correction_type empirical
_exptl_absorpt_process_details
; 
                                  HIGASHI, T. (1995). Abscor-Empirical
                                  Absorption Correction based on Fourier
                                  Series Approximation.
                                  Rigaku Corporation,Tokyo,Japan.
;
_exptl_crystal_colour colourless
_exptl_crystal_density_diffrn 2.004
_exptl_crystal_density_method 'not measured'
_exptl_crystal_description block
_exptl_crystal_F_000 1712
_exptl_crystal_size_max 0.50
_exptl_crystal_size_mid 0.30
_exptl_crystal_size_min 0.15
_refine_diff_density_max 0.631
_refine_diff_density_min -0.846
_refine_diff_density_rms 0.111
_refine_ls_extinction_coef 0.00527(15)
_refine_ls_extinction_expression Fc^*^=kFc[1+0.001xFc^2^\l^3^/sin(2\q)]^-1/4^
_refine_ls_extinction_method SHELXL
_refine_ls_goodness_of_fit_ref 1.008
_refine_ls_hydrogen_treatment constr
_refine_ls_matrix_type full
_refine_ls_number_parameters 164
_refine_ls_number_reflns 3462
_refine_ls_number_restraints 0
_refine_ls_restrained_S_all 1.008
_refine_ls_R_factor_all 0.0667
_refine_ls_R_factor_gt 0.0365
_refine_ls_shift/su_max 0.001
_refine_ls_shift/su_mean 0.000
_refine_ls_structure_factor_coef Fsqd
_refine_ls_weighting_details 'calc w=1/[\s^2^(Fo^2^)+(0.0281P)^2^+0.0000P] where P=(Fo^2^+2Fc^2^)/3'
_refine_ls_weighting_scheme calc
_refine_ls_wR_factor_gt 0.0730
_refine_ls_wR_factor_ref 0.0793
_reflns_number_gt 2115
_reflns_number_total 3462
_reflns_threshold_expression >2sigma(I)
_cod_data_source_file jo060003fsi20060109_025509.cif
_cod_database_code 4021627

loop_
_symmetry_equiv_pos_as_xyz
'x, y, z'
'-x, -y+1/2, z+1/2'
'x+1/2, -y, -z+1/2'
'-x+1/2, y+1/2, -z'
'-x, -y, -z'
'x, y-1/2, -z-1/2'
'-x-1/2, y, z-1/2'
'x-1/2, -y-1/2, z'

loop_
_atom_site_label
_atom_site_type_symbol
_atom_site_fract_x
_atom_site_fract_y
_atom_site_fract_z
_atom_site_U_iso_or_equiv
_atom_site_adp_type
_atom_site_occupancy
_atom_site_symmetry_multiplicity
_atom_site_calc_flag
_atom_site_refinement_flags
I1 I 0.26048(5) -0.107966(19) 0.598515(15) 0.06119(14) Uani 1 1 d .
I2 I 0.86321(5) -0.114658(18) 0.499809(13) 0.05729(14) Uani 1 1 d .
C1 C 0.4394(6) -0.1198(3) 0.66079(19) 0.0504(12) Uani 1 1 d .
H1 H 0.3965 -0.1364 0.6938 0.060 Uiso 1 1 calc R
C2 C 0.6088(6) -0.1057(2) 0.65704(18) 0.0410(10) Uani 1 1 d .
C3 C 0.6934(5) -0.0787(2) 0.60680(17) 0.0383(10) Uani 1 1 d .
C4 C 0.7303(6) -0.1371(3) 0.56991(18) 0.0460(11) Uani 1 1 d .
H4 H 0.6930 -0.1924 0.5763 0.055 Uiso 1 1 calc R
C5 C 0.7228(6) -0.1154(2) 0.70489(18) 0.0419(10) Uani 1 1 d .
C6 C 0.8760(6) -0.1606(3) 0.7014(2) 0.0516(11) Uani 1 1 d .
H6 H 0.9096 -0.1833 0.6688 0.062 Uiso 1 1 calc R
C7 C 0.9806(6) -0.1727(3) 0.7457(2) 0.0593(13) Uani 1 1 d .
H7 H 1.0827 -0.2041 0.7429 0.071 Uiso 1 1 calc R
C8 C 0.9326(7) -0.1380(3) 0.7939(2) 0.0645(14) Uani 1 1 d .
H8 H 1.0024 -0.1457 0.8238 0.077 Uiso 1 1 calc R
C9 C 0.7802(8) -0.0918(3) 0.7976(2) 0.0649(14) Uani 1 1 d .
H9 H 0.7473 -0.0683 0.8301 0.078 Uiso 1 1 calc R
C10 C 0.6769(6) -0.0806(3) 0.7532(2) 0.0571(13) Uani 1 1 d .
H10 H 0.5750 -0.0491 0.7560 0.069 Uiso 1 1 calc R
C11 C 0.7286(5) 0.0143(2) 0.60169(16) 0.0376(9) Uani 1 1 d .
C12 C 0.8492(6) 0.0550(3) 0.6347(2) 0.0504(12) Uani 1 1 d .
H12 H 0.9129 0.0234 0.6592 0.060 Uiso 1 1 calc R
C13 C 0.8742(6) 0.1417(3) 0.6310(2) 0.0572(13) Uani 1 1 d .
H13 H 0.9557 0.1682 0.6527 0.069 Uiso 1 1 calc R
C14 C 0.7786(7) 0.1891(3) 0.59532(19) 0.0549(13) Uani 1 1 d .
H14 H 0.7940 0.2477 0.5935 0.066 Uiso 1 1 calc R
C15 C 0.6611(6) 0.1500(3) 0.5625(2) 0.0549(12) Uani 1 1 d .
H15 H 0.5985 0.1819 0.5379 0.066 Uiso 1 1 calc R
C16 C 0.6351(6) 0.0629(3) 0.56582(18) 0.0492(11) Uani 1 1 d .
H16 H 0.5540 0.0368 0.5437 0.059 Uiso 1 1 calc R

loop_
_atom_site_aniso_label
_atom_site_aniso_U_11
_atom_site_aniso_U_22
_atom_site_aniso_U_33
_atom_site_aniso_U_23
_atom_site_aniso_U_13
_atom_site_aniso_U_12
I1 0.0540(2) 0.0623(2) 0.0672(3) 0.00051(16) -0.00653(19) -0.00676(15)
I2 0.0683(2) 0.0562(2) 0.0474(2) -0.01197(15) 0.01092(18) -0.00805(16)
C1 0.057(3) 0.049(2) 0.045(3) 0.006(2) -0.001(2) -0.007(2)
C2 0.047(3) 0.032(2) 0.043(3) 0.0011(17) 0.003(2) 0.0005(19)
C3 0.034(2) 0.039(2) 0.041(2) 0.0041(19) -0.002(2) -0.0007(18)
C4 0.059(3) 0.037(2) 0.042(2) -0.0029(18) 0.004(2) -0.005(2)
C5 0.053(3) 0.0342(19) 0.039(2) 0.0068(18) 0.008(2) -0.003(2)
C6 0.055(3) 0.047(2) 0.053(3) 0.001(2) 0.008(3) 0.003(2)
C7 0.050(3) 0.065(3) 0.063(3) 0.011(2) 0.000(3) 0.009(2)
C8 0.063(4) 0.070(3) 0.060(4) 0.016(3) -0.011(3) -0.009(3)
C9 0.073(4) 0.074(3) 0.047(3) -0.003(3) -0.003(3) -0.003(3)
C10 0.062(3) 0.058(3) 0.052(3) -0.003(2) 0.002(3) 0.004(2)
C11 0.042(2) 0.0360(19) 0.035(2) 0.0014(17) 0.003(2) 0.0008(18)
C12 0.049(3) 0.045(2) 0.057(3) 0.003(2) -0.009(2) -0.005(2)
C13 0.066(3) 0.045(2) 0.061(3) -0.002(2) -0.008(3) -0.011(2)
C14 0.071(4) 0.036(2) 0.057(3) 0.005(2) 0.011(3) -0.002(2)
C15 0.070(3) 0.044(2) 0.051(3) 0.013(2) 0.003(3) 0.008(2)
C16 0.063(3) 0.040(2) 0.045(3) 0.0000(19) -0.007(2) -0.006(2)

loop_
_atom_type_symbol
_atom_type_description
_atom_type_scat_dispersion_real
_atom_type_scat_dispersion_imag
_atom_type_scat_source
C C 0.0033 0.0016 'International Tables Vol C Tables 4.2.6.8 and 6.1.1.4'
H H 0.0000 0.0000 'International Tables Vol C Tables 4.2.6.8 and 6.1.1.4'
I I -0.4742 1.8119 'International Tables Vol C Tables 4.2.6.8 and 6.1.1.4'

loop_
_geom_angle_atom_site_label_1
_geom_angle_atom_site_label_2
_geom_angle_atom_site_label_3
_geom_angle
C2 C1 I1 125.4(4)
C1 C2 C3 122.7(4)
C1 C2 C5 120.2(4)
C3 C2 C5 117.1(4)
C4 C3 C2 119.2(4)
C4 C3 C11 125.1(4)
C2 C3 C11 115.6(3)
C3 C4 I2 125.4(3)
C10 C5 C6 118.7(5)
C10 C5 C2 121.1(4)
C6 C5 C2 120.2(4)
C5 C6 C7 121.0(5)
C8 C7 C6 119.7(5)
C7 C8 C9 119.6(5)
C10 C9 C8 120.1(5)
C5 C10 C9 120.9(5)
C16 C11 C12 118.6(4)
C16 C11 C3 120.2(4)
C12 C11 C3 121.2(4)
C13 C12 C11 120.3(4)
C14 C13 C12 120.2(4)
C15 C14 C13 120.1(4)
C14 C15 C16 120.2(4)
C11 C16 C15 120.6(4)

loop_
_geom_bond_atom_site_label_1
_geom_bond_atom_site_label_2
_geom_bond_distance
I1 C1 2.091(5)
I2 C4 2.066(4)
C1 C2 1.326(7)
C2 C3 1.482(6)
C2 C5 1.496(6)
C3 C4 1.334(6)
C3 C11 1.493(5)
C5 C10 1.377(7)
C5 C6 1.379(6)
C6 C7 1.387(7)
C7 C8 1.379(7)
C8 C9 1.382(7)
C9 C10 1.381(7)
C11 C16 1.383(6)
C11 C12 1.398(6)
C12 C13 1.380(6)
C13 C14 1.378(7)
C14 C15 1.370(7)
C15 C16 1.386(6)

loop_
_geom_torsion_atom_site_label_1
_geom_torsion_atom_site_label_2
_geom_torsion_atom_site_label_3
_geom_torsion_atom_site_label_4
_geom_torsion
I1 C1 C2 C3 0.2(6)
I1 C1 C2 C5 179.3(3)
C1 C2 C3 C4 -80.5(5)
C5 C2 C3 C4 100.4(5)
C1 C2 C3 C11 98.7(5)
C5 C2 C3 C11 -80.4(4)
C2 C3 C4 I2 -175.4(3)
C11 C3 C4 I2 5.5(6)
C1 C2 C5 C10 -46.7(6)
C3 C2 C5 C10 132.4(4)
C1 C2 C5 C6 132.6(4)
C3 C2 C5 C6 -48.3(5)
C10 C5 C6 C7 1.4(6)
C2 C5 C6 C7 -177.8(4)
C5 C6 C7 C8 -1.0(7)
C6 C7 C8 C9 0.3(8)
C7 C8 C9 C10 0.0(8)
C6 C5 C10 C9 -1.1(7)
C2 C5 C10 C9 178.1(4)
C8 C9 C10 C5 0.4(7)
C4 C3 C11 C16 69.2(6)
C2 C3 C11 C16 -110.0(5)
C4 C3 C11 C12 -114.2(5)
C2 C3 C11 C12 66.7(5)
C16 C11 C12 C13 -0.3(7)
C3 C11 C12 C13 -177.0(4)
C11 C12 C13 C14 0.9(7)
C12 C13 C14 C15 -1.4(7)
C13 C14 C15 C16 1.4(7)
C12 C11 C16 C15 0.3(6)
C3 C11 C16 C15 177.0(4)
C14 C15 C16 C11 -0.8(7)

loop_
_cod_related_entry_id
_cod_related_entry_database
_cod_related_entry_code
1 ChemSpider 9729115
